data_4032282
loop_
_publ_author_name
'Ping, Xin-Ni'
'Wei, Pei-Shun'
'Zhu, Xiao-Qian'
'Xie, Jian-Wu'

_publ_section_title
;
 Catalyst-Controlled Switch in Diastereoselectivities: Enantioselective
 Construction of Functionalized 3,4-Dihydro-2H-thiopyrano[2,3-b]quinolines
 with Three Contiguous Stereocenters.
;
_journal_issue 4
_journal_name_full 'The Journal of organic chemistry'
_journal_page_first 2205
_journal_page_last 2210
_journal_paper_doi 10.1021/acs.joc.6b02688
_journal_volume 82
_journal_year 2017
_chemical_formula_moiety 'C19 H16 N2 O4 S'
_chemical_formula_sum 'C19 H16 N2 O4 S'
_chemical_formula_weight 368.40
_chemical_name_systematic
; 
 ? 
;
_space_group_IT_number 4
_symmetry_cell_setting monoclinic
_symmetry_space_group_name_Hall 'P 2yb'
_symmetry_space_group_name_H-M 'P 1 21 1'
_atom_sites_solution_primary direct
_atom_sites_solution_secondary difmap
_audit_creation_method SHELXL-97
_cell_angle_alpha 90.00
_cell_angle_beta 109.1950(10)
_cell_angle_gamma 90.00
_cell_formula_units_Z 2
_cell_length_a 11.1928(3)
_cell_length_b 5.26350(10)
_cell_length_c 15.5946(4)
_cell_measurement_reflns_used 9923
_cell_measurement_temperature 296(2)
_cell_measurement_theta_max 27.63
_cell_measurement_theta_min 1.79
_cell_volume 867.65(4)
_computing_cell_refinement 'Siemens SMART & SAINT'
_computing_data_collection 'Siemens SMART'
_computing_data_reduction 'Siemens XPREP'
_computing_molecular_graphics 'Bruker SHELXTL'
_computing_publication_material 'Bruker SHELXTL'
_computing_structure_refinement 'SHELXL-97 (Sheldrick, 1997)'
_computing_structure_solution 'SHELXS-97 (Sheldrick, 1990)'
_diffrn_ambient_temperature 296(2)
_diffrn_measured_fraction_theta_full 0.994
_diffrn_measured_fraction_theta_max 0.994
_diffrn_measurement_device_type 'Bruker P4'
_diffrn_measurement_method '\w scans'
_diffrn_radiation_monochromator graphite
_diffrn_radiation_source 'fine-focus sealed tube'
_diffrn_radiation_type MoK\a
_diffrn_radiation_wavelength 0.71073
_diffrn_reflns_av_R_equivalents 0.0395
_diffrn_reflns_av_sigmaI/netI 0.0228
_diffrn_reflns_limit_h_max 14
_diffrn_reflns_limit_h_min -14
_diffrn_reflns_limit_k_max 6
_diffrn_reflns_limit_k_min -6
_diffrn_reflns_limit_l_max 20
_diffrn_reflns_limit_l_min -20
_diffrn_reflns_number 29266
_diffrn_reflns_theta_full 27.63
_diffrn_reflns_theta_max 27.63
_diffrn_reflns_theta_min 1.93
_diffrn_standards_decay_% none
_diffrn_standards_interval_count none
_diffrn_standards_interval_time none
_diffrn_standards_number none
_exptl_absorpt_coefficient_mu 0.214
_exptl_absorpt_correction_T_max .0000
_exptl_absorpt_correction_T_min .0000
_exptl_absorpt_correction_type empirical
_exptl_absorpt_process_details 'SADABS (Sheldrick, 1996)'
_exptl_crystal_density_diffrn 1.410
_exptl_crystal_density_method 'not measured'
_exptl_crystal_F_000 384
_exptl_crystal_size_max .37
_exptl_crystal_size_mid .23
_exptl_crystal_size_min .13
_refine_diff_density_max 0.180
_refine_diff_density_min -0.221
_refine_diff_density_rms 0.048
_refine_ls_abs_structure_details 'Flack H D (1983), Acta Cryst. A39, 876-881'
_refine_ls_abs_structure_Flack 0.05(7)
_refine_ls_extinction_method none
_refine_ls_goodness_of_fit_ref 0.329
_refine_ls_matrix_type full
_refine_ls_number_parameters 239
_refine_ls_number_reflns 3995
_refine_ls_number_restraints 1
_refine_ls_restrained_S_all 0.329
_refine_ls_R_factor_all 0.0360
_refine_ls_R_factor_gt 0.0327
_refine_ls_shift/su_max 0.001
_refine_ls_shift/su_mean 0.000
_refine_ls_structure_factor_coef Fsqd
_refine_ls_weighting_details 'calc w=1/[\s^2^(Fo^2^)+(0.1523P)^2^+3.2365P] where P=(Fo^2^+2Fc^2^)/3'
_refine_ls_weighting_scheme calc
_refine_ls_wR_factor_gt 0.0861
_refine_ls_wR_factor_ref 0.0953
_reflns_number_gt 3745
_reflns_number_total 3995
_reflns_threshold_expression >2sigma(I)
_cod_data_source_file jo6b02688_si_002.cif
_cod_data_source_block a
_cod_depositor_comments
;
The following automatic conversions were performed:

'_symmetry_cell_setting' value 'Monoclinic' changed to 'monoclinic'
according to
/home/data/users/saulius/crontab/automatic-downloads/current/ACS/lib/dictionaries/cif_core.dic
dictionary named 'cif_core.dic' version 2.4.2 from 2011-04-26.

Automatic conversion script
Id: cif_fix_values 4973 2017-02-22 13:04:09Z antanas 
;
_cod_original_sg_symbol_H-M P2(1)
_cod_database_code 4032282

loop_
_symmetry_equiv_pos_as_xyz
'x, y, z'
'-x, y+1/2, -z'

loop_
_atom_site_label
_atom_site_type_symbol
_atom_site_fract_x
_atom_site_fract_y
_atom_site_fract_z
_atom_site_U_iso_or_equiv
_atom_site_adp_type
_atom_site_occupancy
_atom_site_symmetry_multiplicity
_atom_site_calc_flag
_atom_site_refinement_flags
S1 S 0.65929(4) 0.73480(11) 0.32419(3) 0.04332(13) Uani 1 1 d .
O1 O 1.25292(14) 0.4928(4) 0.46813(11) 0.0613(5) Uani 1 1 d .
O2 O 0.49912(12) 0.4238(3) 0.03661(8) 0.0335(3) Uani 1 1 d .
H2 H 0.497(2) 0.571(5) 0.0168(17) 0.042(6) Uiso 1 1 d .
O3 O 0.74692(17) 0.1134(3) 0.14136(12) 0.0540(4) Uani 1 1 d .
O4 O 0.81062(17) 0.4407(4) 0.08646(12) 0.0597(4) Uani 1 1 d .
N1 N 0.43841(17) 0.9361(3) 0.27283(12) 0.0434(4) Uani 1 1 d .
N2 N 0.75125(14) 0.3412(3) 0.13014(10) 0.0338(3) Uani 1 1 d .
C1 C 0.3135(2) 0.9664(4) 0.22188(14) 0.0418(4) Uani 1 1 d .
C2 C 0.2410(3) 1.1535(5) 0.2485(2) 0.0578(6) Uani 1 1 d .
H2A H 0.2795 1.2610 0.2970 0.069 Uiso 1 1 calc R
C3 C 0.1148(3) 1.1745(6) 0.20251(19) 0.0672(8) Uani 1 1 d .
H3A H 0.0680 1.2981 0.2199 0.081 Uiso 1 1 calc R
C4 C 0.0538(3) 1.0135(7) 0.12937(18) 0.0702(9) Uani 1 1 d .
H4A H -0.0329 1.0278 0.1002 0.084 Uiso 1 1 calc R
C5 C 0.1217(2) 0.8357(6) 0.10092(16) 0.0658(8) Uani 1 1 d .
H5A H 0.0811 0.7305 0.0521 0.079 Uiso 1 1 calc R
C6 C 0.25374(19) 0.8117(5) 0.14571(13) 0.0455(5) Uani 1 1 d .
C7 C 0.33045(19) 0.6388(4) 0.11775(13) 0.0412(4) Uani 1 1 d .
H7A H 0.2951 0.5407 0.0660 0.049 Uiso 1 1 calc R
C8 C 0.45630(16) 0.6150(3) 0.16631(11) 0.0298(3) Uani 1 1 d .
C9 C 0.50437(16) 0.7618(4) 0.24705(11) 0.0328(3) Uani 1 1 d .
C10 C 0.53885(15) 0.4364(3) 0.13310(10) 0.0271(3) Uani 1 1 d .
H10A H 0.5302 0.2658 0.1555 0.033 Uiso 1 1 calc R
C11 C 0.67838(15) 0.5112(3) 0.17217(10) 0.0279(3) Uani 1 1 d .
H11A H 0.6889 0.6885 0.1569 0.033 Uiso 1 1 calc R
C12 C 0.72619(16) 0.4777(3) 0.27545(11) 0.0308(3) Uani 1 1 d .
H12A H 0.6944 0.3156 0.2901 0.037 Uiso 1 1 calc R
C13 C 0.86823(16) 0.4862(3) 0.32214(11) 0.0315(3) Uani 1 1 d .
C14 C 0.92523(19) 0.3019(4) 0.38679(12) 0.0383(4) Uani 1 1 d .
H14A H 0.8763 0.1717 0.3982 0.046 Uiso 1 1 calc R
C15 C 1.05351(19) 0.3099(4) 0.43419(13) 0.0427(4) Uani 1 1 d .
H15A H 1.0903 0.1858 0.4772 0.051 Uiso 1 1 calc R
C16 C 1.12730(18) 0.5026(4) 0.41757(12) 0.0406(4) Uani 1 1 d .
C17 C 1.07283(18) 0.6872(4) 0.35328(13) 0.0410(4) Uani 1 1 d .
H17A H 1.1222 0.8163 0.3417 0.049 Uiso 1 1 calc R
C18 C 0.94371(18) 0.6780(4) 0.30612(13) 0.0388(4) Uani 1 1 d .
H18A H 0.9072 0.8022 0.2631 0.047 Uiso 1 1 calc R
C19 C 1.3322(2) 0.6986(8) 0.4635(2) 0.0778(9) Uani 1 1 d .
H19A H 1.4172 0.6642 0.5019 0.117 Uiso 1 1 calc R
H19B H 1.3024 0.8511 0.4836 0.117 Uiso 1 1 calc R
H19C H 1.3306 0.7198 0.4020 0.117 Uiso 1 1 calc R

loop_
_atom_site_aniso_label
_atom_site_aniso_U_11
_atom_site_aniso_U_22
_atom_site_aniso_U_33
_atom_site_aniso_U_23
_atom_site_aniso_U_13
_atom_site_aniso_U_12
S1 0.0407(2) 0.0547(3) 0.0335(2) -0.0167(2) 0.01085(17) -0.0010(2)
O1 0.0377(7) 0.0822(13) 0.0524(9) 0.0182(9) -0.0011(6) 0.0023(8)
O2 0.0395(6) 0.0356(7) 0.0238(5) -0.0027(5) 0.0084(5) 0.0064(5)
O3 0.0621(10) 0.0306(7) 0.0688(10) -0.0032(7) 0.0210(8) 0.0146(7)
O4 0.0642(10) 0.0660(11) 0.0660(10) 0.0015(9) 0.0448(9) 0.0084(9)
N1 0.0512(9) 0.0394(9) 0.0475(9) -0.0093(7) 0.0271(8) 0.0015(8)
N2 0.0310(7) 0.0379(8) 0.0305(7) -0.0035(6) 0.0074(6) 0.0078(6)
C1 0.0499(10) 0.0404(10) 0.0448(10) 0.0068(8) 0.0287(9) 0.0136(9)
C2 0.0694(15) 0.0494(13) 0.0691(14) 0.0014(11) 0.0425(13) 0.0159(11)
C3 0.0767(16) 0.0703(18) 0.0731(16) 0.0185(13) 0.0497(14) 0.0402(14)
C4 0.0569(14) 0.106(2) 0.0541(13) 0.0221(15) 0.0272(11) 0.0430(16)
C5 0.0495(12) 0.105(2) 0.0421(11) 0.0025(13) 0.0143(9) 0.0302(13)
C6 0.0443(10) 0.0615(13) 0.0347(9) 0.0068(9) 0.0184(8) 0.0185(9)
C7 0.0388(9) 0.0534(12) 0.0314(8) -0.0022(8) 0.0115(7) 0.0106(8)
C8 0.0348(8) 0.0304(8) 0.0270(7) 0.0009(6) 0.0141(6) 0.0033(7)
C9 0.0368(8) 0.0334(9) 0.0324(7) -0.0011(7) 0.0170(6) 0.0005(7)
C10 0.0321(7) 0.0252(7) 0.0240(7) -0.0001(6) 0.0091(6) 0.0026(6)
C11 0.0334(8) 0.0245(7) 0.0261(7) -0.0009(6) 0.0103(6) 0.0038(6)
C12 0.0346(8) 0.0299(8) 0.0265(8) -0.0004(6) 0.0080(6) -0.0005(7)
C13 0.0361(8) 0.0296(8) 0.0258(7) -0.0021(6) 0.0060(6) 0.0025(7)
C14 0.0466(10) 0.0337(9) 0.0312(8) 0.0049(7) 0.0082(7) 0.0007(7)
C15 0.0480(11) 0.0411(10) 0.0331(8) 0.0092(7) 0.0052(7) 0.0075(8)
C16 0.0377(9) 0.0498(11) 0.0301(8) 0.0012(8) 0.0053(7) 0.0055(8)
C17 0.0399(9) 0.0395(11) 0.0414(9) 0.0040(8) 0.0102(7) -0.0034(8)
C18 0.0399(9) 0.0349(10) 0.0369(9) 0.0099(7) 0.0063(7) 0.0043(7)
C19 0.0423(11) 0.096(2) 0.0816(18) 0.0120(18) 0.0025(11) -0.0083(15)

loop_
_atom_type_symbol
_atom_type_description
_atom_type_scat_dispersion_real
_atom_type_scat_dispersion_imag
_atom_type_scat_source
C C 0.0033 0.0016 'International Tables Vol C Tables 4.2.6.8 and 6.1.1.4'
H H 0.0000 0.0000 'International Tables Vol C Tables 4.2.6.8 and 6.1.1.4'
N N 0.0061 0.0033 'International Tables Vol C Tables 4.2.6.8 and 6.1.1.4'
O O 0.0106 0.0060 'International Tables Vol C Tables 4.2.6.8 and 6.1.1.4'
S S 0.1246 0.1234 'International Tables Vol C Tables 4.2.6.8 and 6.1.1.4'

loop_
_geom_angle_atom_site_label_1
_geom_angle_atom_site_label_2
_geom_angle_atom_site_label_3
_geom_angle
C9 S1 C12 102.80(8)
C16 O1 C19 118.9(2)
C10 O2 H2 108.0(18)
C9 N1 C1 118.03(17)
O3 N2 O4 124.11(19)
O3 N2 C11 118.22(18)
O4 N2 C11 117.67(16)
N1 C1 C6 122.02(17)
N1 C1 C2 118.8(2)
C6 C1 C2 119.1(2)
C3 C2 C1 119.7(3)
C3 C2 H2A 120.2
C1 C2 H2A 120.2
C2 C3 C4 121.4(2)
C2 C3 H3A 119.3
C4 C3 H3A 119.3
C5 C4 C3 120.2(2)
C5 C4 H4A 119.9
C3 C4 H4A 119.9
C4 C5 C6 120.1(3)
C4 C5 H5A 120.0
C6 C5 H5A 120.0
C1 C6 C7 117.52(18)
C1 C6 C5 119.41(19)
C7 C6 C5 123.1(2)
C8 C7 C6 120.46(18)
C8 C7 H7A 119.8
C6 C7 H7A 119.8
C7 C8 C9 117.43(15)
C7 C8 C10 119.84(15)
C9 C8 C10 122.73(15)
N1 C9 C8 124.05(16)
N1 C9 S1 111.81(14)
C8 C9 S1 124.13(13)
O2 C10 C8 111.99(13)
O2 C10 C11 110.87(13)
C8 C10 C11 111.09(13)
O2 C10 H10A 107.6
C8 C10 H10A 107.6
C11 C10 H10A 107.6
N2 C11 C10 107.66(13)
N2 C11 C12 109.83(13)
C10 C11 C12 110.32(13)
N2 C11 H11A 109.7
C10 C11 H11A 109.7
C12 C11 H11A 109.7
C13 C12 C11 116.77(14)
C13 C12 S1 106.66(11)
C11 C12 S1 107.64(11)
C13 C12 H12A 108.5
C11 C12 H12A 108.5
S1 C12 H12A 108.5
C18 C13 C14 118.34(16)
C18 C13 C12 122.57(15)
C14 C13 C12 119.03(16)
C15 C14 C13 120.90(18)
C15 C14 H14A 119.6
C13 C14 H14A 119.6
C14 C15 C16 120.03(17)
C14 C15 H15A 120.0
C16 C15 H15A 120.0
O1 C16 C17 124.61(19)
O1 C16 C15 115.30(18)
C17 C16 C15 120.10(18)
C16 C17 C18 119.46(18)
C16 C17 H17A 120.3
C18 C17 H17A 120.3
C17 C18 C13 121.18(17)
C17 C18 H18A 119.4
C13 C18 H18A 119.4
O1 C19 H19A 109.5
O1 C19 H19B 109.5
H19A C19 H19B 109.5
O1 C19 H19C 109.5
H19A C19 H19C 109.5
H19B C19 H19C 109.5

loop_
_geom_bond_atom_site_label_1
_geom_bond_atom_site_label_2
_geom_bond_distance
S1 C9 1.7614(18)
S1 C12 1.8285(18)
O1 C16 1.368(2)
O1 C19 1.417(4)
O2 C10 1.4235(19)
O2 H2 0.83(3)
O3 N2 1.215(2)
O4 N2 1.215(2)
N1 C9 1.320(2)
N1 C1 1.372(3)
N2 C11 1.499(2)
C1 C6 1.414(3)
C1 C2 1.422(3)
C2 C3 1.362(4)
C2 H2A 0.9300
C3 C4 1.405(4)
C3 H3A 0.9300
C4 C5 1.368(3)
C4 H4A 0.9300
C5 C6 1.418(3)
C5 H5A 0.9300
C6 C7 1.415(3)
C7 C8 1.368(3)
C7 H7A 0.9300
C8 C9 1.424(2)
C8 C10 1.523(2)
C10 C11 1.530(2)
C10 H10A 0.9800
C11 C12 1.531(2)
C11 H11A 0.9800
C12 C13 1.516(2)
C12 H12A 0.9800
C13 C18 1.390(3)
C13 C14 1.394(2)
C14 C15 1.383(3)
C14 H14A 0.9300
C15 C16 1.385(3)
C15 H15A 0.9300
C16 C17 1.385(3)
C17 C18 1.390(3)
C17 H17A 0.9300
C18 H18A 0.9300
C19 H19A 0.9600
C19 H19B 0.9600
C19 H19C 0.9600

loop_
_geom_hbond_atom_site_label_D
_geom_hbond_atom_site_label_H
_geom_hbond_atom_site_label_A
_geom_hbond_distance_DH
_geom_hbond_distance_HA
_geom_hbond_distance_DA
_geom_hbond_angle_DHA
_geom_hbond_site_symmetry_A
O2 H2 O2 0.83(3) 2.04(3) 2.8714(10) 176(2) 2_655

loop_
_geom_torsion_atom_site_label_1
_geom_torsion_atom_site_label_2
_geom_torsion_atom_site_label_3
_geom_torsion_atom_site_label_4
_geom_torsion
C9 N1 C1 C6 2.3(3)
C9 N1 C1 C2 -179.85(19)
N1 C1 C2 C3 -175.5(2)
C6 C1 C2 C3 2.4(3)
C1 C2 C3 C4 0.5(4)
C2 C3 C4 C5 -2.0(4)
C3 C4 C5 C6 0.6(4)
N1 C1 C6 C7 -6.1(3)
C2 C1 C6 C7 176.1(2)
N1 C1 C6 C5 174.0(2)
C2 C1 C6 C5 -3.8(3)
C4 C5 C6 C1 2.3(4)
C4 C5 C6 C7 -177.5(2)
C1 C6 C7 C8 3.4(3)
C5 C6 C7 C8 -176.7(2)
C6 C7 C8 C9 2.6(3)
C6 C7 C8 C10 -177.38(17)
C1 N1 C9 C8 4.3(3)
C1 N1 C9 S1 -176.07(14)
C7 C8 C9 N1 -6.8(3)
C10 C8 C9 N1 173.11(17)
C7 C8 C9 S1 173.62(14)
C10 C8 C9 S1 -6.4(2)
C12 S1 C9 N1 177.92(14)
C12 S1 C9 C8 -2.49(17)
C7 C8 C10 O2 33.0(2)
C9 C8 C10 O2 -146.91(16)
C7 C8 C10 C11 157.63(16)
C9 C8 C10 C11 -22.3(2)
O3 N2 C11 C10 -59.7(2)
O4 N2 C11 C10 119.96(18)
O3 N2 C11 C12 60.5(2)
O4 N2 C11 C12 -119.88(18)
O2 C10 C11 N2 -50.00(17)
C8 C10 C11 N2 -175.21(13)
O2 C10 C11 C12 -169.84(14)
C8 C10 C11 C12 64.95(17)
N2 C11 C12 C13 48.1(2)
C10 C11 C12 C13 166.65(13)
N2 C11 C12 S1 167.94(11)
C10 C11 C12 S1 -73.53(14)
C9 S1 C12 C13 165.26(11)
C9 S1 C12 C11 39.22(13)
C11 C12 C13 C18 49.2(2)
S1 C12 C13 C18 -71.17(18)
C11 C12 C13 C14 -133.86(17)
S1 C12 C13 C14 105.80(16)
C18 C13 C14 C15 0.3(3)
C12 C13 C14 C15 -176.79(17)
C13 C14 C15 C16 -0.1(3)
C19 O1 C16 C17 7.8(4)
C19 O1 C16 C15 -172.4(2)
C14 C15 C16 O1 179.99(18)
C14 C15 C16 C17 -0.2(3)
O1 C16 C17 C18 -179.8(2)
C15 C16 C17 C18 0.4(3)
C16 C17 C18 C13 -0.2(3)
C14 C13 C18 C17 -0.1(3)
C12 C13 C18 C17 176.84(17)
